data_4505994
loop_
_publ_author_name
'Niu, Dan'
'Yang, Jin'
'Guo, Jiao'
'Kan, Wei-Qiu'
'Song, Shu-Yan'
'Du, Peng'
'Ma, Jian-Fang'

_publ_section_title
;
 Syntheses, Structures, and Photoluminescent Properties of 12 New
 Metal--Organic Frameworks Constructed by a Flexible Dicarboxylate and
 Various N-Donor Ligands
;
_journal_issue 5
_journal_name_full 'Crystal Growth &amp; Design'
_journal_page_first 2397
_journal_paper_doi 10.1021/cg3000526
_journal_volume 12
_journal_year 2012
_chemical_formula_moiety 'C33 H26 Cd N2 O7'
_chemical_formula_sum 'C33 H26 Cd N2 O7'
_chemical_formula_weight 674.96
_chemical_name_systematic
;
 ?
;
_space_group_IT_number 2
_symmetry_cell_setting triclinic
_symmetry_space_group_name_Hall '-P 1'
_symmetry_space_group_name_H-M 'P -1'
_atom_sites_solution_hydrogens geom
_atom_sites_solution_primary direct
_atom_sites_solution_secondary difmap
_audit_creation_method SHELXL-97
_cell_angle_alpha 79.514(8)
_cell_angle_beta 75.083(9)
_cell_angle_gamma 79.507(8)
_cell_formula_units_Z 2
_cell_length_a 9.9307(10)
_cell_length_b 11.8889(10)
_cell_length_c 12.7078(13)
_cell_measurement_reflns_used 4480
_cell_measurement_temperature 293(2)
_cell_measurement_theta_max 29.0809
_cell_measurement_theta_min 2.9560
_cell_volume 1411.1(2)
_computing_cell_refinement CrysAlis
_computing_data_collection 'CrysAlis (Oxford Diffraction, 2006)'
_computing_data_reduction CrysAlis
_computing_structure_refinement 'SHELXL-97 (Sheldrick, 1997)'
_computing_structure_solution 'SHELXS-97 (Sheldrick, 1997)'
_diffrn_ambient_temperature 293(2)
_diffrn_detector_area_resol_mean 10.0
_diffrn_measured_fraction_theta_full 0.995
_diffrn_measured_fraction_theta_max 0.995
_diffrn_measurement_device_type 'Oxford Diffraction Gemini R Ultra'
_diffrn_measurement_method '\w scan'
_diffrn_radiation_monochromator graphite
_diffrn_radiation_source 'fine-focus sealed tube'
_diffrn_radiation_type MoK\a
_diffrn_radiation_wavelength 0.71073
_diffrn_reflns_av_R_equivalents 0.0509
_diffrn_reflns_av_sigmaI/netI 0.0783
_diffrn_reflns_limit_h_max 11
_diffrn_reflns_limit_h_min -11
_diffrn_reflns_limit_k_max 10
_diffrn_reflns_limit_k_min -14
_diffrn_reflns_limit_l_max 15
_diffrn_reflns_limit_l_min -15
_diffrn_reflns_number 8806
_diffrn_reflns_theta_full 25.03
_diffrn_reflns_theta_max 25.03
_diffrn_reflns_theta_min 2.96
_exptl_absorpt_coefficient_mu 0.828
_exptl_absorpt_correction_T_max 0.8789
_exptl_absorpt_correction_T_min 0.8519
_exptl_absorpt_correction_type multi-scan
_exptl_crystal_colour colorless
_exptl_crystal_density_diffrn 1.589
_exptl_crystal_density_method 'not measured'
_exptl_crystal_description block
_exptl_crystal_F_000 684
_exptl_crystal_size_max 0.20
_exptl_crystal_size_mid 0.18
_exptl_crystal_size_min 0.16
_refine_diff_density_max 0.922
_refine_diff_density_min -1.333
_refine_diff_density_rms 0.094
_refine_ls_extinction_method none
_refine_ls_goodness_of_fit_ref 0.899
_refine_ls_hydrogen_treatment constr
_refine_ls_matrix_type full
_refine_ls_number_parameters 388
_refine_ls_number_reflns 4964
_refine_ls_number_restraints 13
_refine_ls_restrained_S_all 0.920
_refine_ls_R_factor_all 0.0639
_refine_ls_R_factor_gt 0.0475
_refine_ls_shift/su_max 0.000
_refine_ls_shift/su_mean 0.000
_refine_ls_structure_factor_coef Fsqd
_refine_ls_weighting_details 'calc w=1/[\s^2^(Fo^2^)+(0.0622P)^2^+0.0000P] where P=(Fo^2^+2Fc^2^)/3'
_refine_ls_weighting_scheme calc
_refine_ls_wR_factor_gt 0.1054
_refine_ls_wR_factor_ref 0.1085
_reflns_number_gt 3563
_reflns_number_total 4964
_reflns_threshold_expression >2\s(I)
_cod_data_source_file cg3000526_si_002.cif
_cod_data_source_block Compound-4
_cod_original_sg_symbol_Hall -p1
_cod_original_sg_symbol_H-M p-1
_cod_database_code 4505994

loop_
_symmetry_equiv_pos_as_xyz
'x, y, z'
'-x, -y, -z'

loop_
_atom_site_label
_atom_site_type_symbol
_atom_site_fract_x
_atom_site_fract_y
_atom_site_fract_z
_atom_site_U_iso_or_equiv
_atom_site_adp_type
_atom_site_occupancy
_atom_site_symmetry_multiplicity
_atom_site_calc_flag
_atom_site_refinement_flags
Cd1 Cd 1.00698(4) 0.54384(3) -0.14844(3) 0.04116(15) Uani 1 1 d U
C1 C 1.1820(5) 0.6230(4) -0.0441(4) 0.0420(11) Uani 1 1 d .
C2 C 1.2634(4) 0.6828(4) 0.0070(3) 0.0340(10) Uani 1 1 d .
C3 C 1.4084(5) 0.6464(4) -0.0126(4) 0.0438(12) Uani 1 1 d .
H3 H 1.4484 0.5918 -0.0598 0.053 Uiso 1 1 calc R
C4 C 1.4936(5) 0.6886(4) 0.0356(4) 0.0514(13) Uani 1 1 d .
H4 H 1.5897 0.6619 0.0223 0.062 Uiso 1 1 calc R
C5 C 1.4353(5) 0.7708(4) 0.1037(4) 0.0506(13) Uani 1 1 d .
H5 H 1.4918 0.7993 0.1379 0.061 Uiso 1 1 calc R
C6 C 1.2931(5) 0.8113(4) 0.1217(4) 0.0424(11) Uani 1 1 d .
H6 H 1.2561 0.8685 0.1666 0.051 Uiso 1 1 calc R
C7 C 1.2027(4) 0.7695(3) 0.0748(3) 0.0343(10) Uani 1 1 d .
C8 C 1.0526(4) 0.8238(4) 0.0933(4) 0.0354(10) Uani 1 1 d .
C9 C 0.9798(5) 0.8506(4) 0.0105(4) 0.0389(11) Uani 1 1 d .
H9 H 1.0237 0.8294 -0.0584 0.047 Uiso 1 1 calc R
C10 C 0.8437(5) 0.9080(4) 0.0276(4) 0.0440(12) Uani 1 1 d .
H10 H 0.7966 0.9230 -0.0291 0.053 Uiso 1 1 calc R
C11 C 0.7772(5) 0.9430(4) 0.1280(4) 0.0440(12) Uani 1 1 d .
C12 C 0.8484(5) 0.9180(4) 0.2111(4) 0.0463(12) Uani 1 1 d .
H12 H 0.8049 0.9410 0.2793 0.056 Uiso 1 1 calc R
C13 C 0.9838(5) 0.8592(4) 0.1940(4) 0.0412(11) Uani 1 1 d .
H13 H 1.0298 0.8429 0.2514 0.049 Uiso 1 1 calc R
C14 C 0.6309(5) 1.0105(4) 0.1454(4) 0.0506(13) Uani 1 1 d .
H14A H 0.6347 1.0904 0.1501 0.061 Uiso 1 1 calc R
H14B H 0.5901 1.0090 0.0841 0.061 Uiso 1 1 calc R
C15 C 0.4064(5) 0.9993(4) 0.2737(4) 0.0438(12) Uani 1 1 d .
C16 C 0.3290(5) 0.9325(4) 0.3613(4) 0.0533(13) Uani 1 1 d .
H16 H 0.3740 0.8678 0.3984 0.064 Uiso 1 1 calc R
C17 C 0.1858(6) 0.9619(4) 0.3932(4) 0.0587(15) Uani 1 1 d .
H17 H 0.1334 0.9151 0.4498 0.070 Uiso 1 1 calc R
C18 C 0.1191(5) 1.0607(4) 0.3416(4) 0.0502(13) Uani 1 1 d .
H18 H 0.0221 1.0804 0.3639 0.060 Uiso 1 1 calc R
C19 C 0.1952(5) 1.1295(4) 0.2581(3) 0.0369(11) Uani 1 1 d .
C20 C 0.3402(5) 1.0989(4) 0.2227(4) 0.0389(11) Uani 1 1 d .
H20 H 0.3921 1.1451 0.1652 0.047 Uiso 1 1 calc R
C21 C 0.1243(5) 1.2433(4) 0.2092(4) 0.0382(11) Uani 1 1 d .
C22 C 0.7395(6) 0.5156(5) -0.2559(4) 0.0555(14) Uani 1 1 d .
H22 H 0.6848 0.5598 -0.2026 0.067 Uiso 1 1 calc R
C23 C 0.6752(7) 0.4835(6) -0.3277(5) 0.0713(17) Uani 1 1 d .
H23 H 0.5792 0.5060 -0.3224 0.086 Uiso 1 1 calc R
C24 C 0.7529(7) 0.4187(5) -0.4063(5) 0.0678(17) Uani 1 1 d .
H24 H 0.7105 0.3966 -0.4551 0.081 Uiso 1 1 calc R
C25 C 0.8959(6) 0.3859(4) -0.4129(4) 0.0551(14) Uani 1 1 d .
C26 C 0.9874(8) 0.3182(5) -0.4945(4) 0.0671(17) Uani 1 1 d .
H26 H 0.9500 0.2950 -0.5458 0.081 Uiso 1 1 calc R
C27 C 1.1232(8) 0.2888(5) -0.4971(4) 0.0664(17) Uani 1 1 d .
H27 H 1.1786 0.2444 -0.5499 0.080 Uiso 1 1 calc R
C28 C 1.1878(6) 0.3226(4) -0.4222(4) 0.0531(14) Uani 1 1 d .
C29 C 1.3303(6) 0.2942(5) -0.4238(5) 0.0640(16) Uani 1 1 d .
H29 H 1.3894 0.2512 -0.4763 0.077 Uiso 1 1 calc R
C30 C 1.3831(6) 0.3292(5) -0.3488(5) 0.0686(17) Uani 1 1 d .
H30 H 1.4779 0.3088 -0.3482 0.082 Uiso 1 1 calc R
C31 C 1.2939(5) 0.3956(5) -0.2730(4) 0.0565(14) Uani 1 1 d .
H31 H 1.3306 0.4196 -0.2219 0.068 Uiso 1 1 calc R
C32 C 1.1031(5) 0.3903(4) -0.3422(4) 0.0410(12) Uani 1 1 d .
C33 C 0.9541(5) 0.4219(4) -0.3371(4) 0.0426(12) Uani 1 1 d .
N1 N 0.8761(4) 0.4862(3) -0.2595(3) 0.0442(10) Uani 1 1 d .
N2 N 1.1579(4) 0.4264(3) -0.2706(3) 0.0455(10) Uani 1 1 d .
O1 O 1.0625(4) 0.5973(3) 0.0071(3) 0.0505(9) Uani 1 1 d .
O2 O 1.2372(4) 0.5971(3) -0.1382(3) 0.0597(8) Uani 1 1 d U
O1W O 1.3087(9) 0.7212(8) 0.6206(6) 0.180(4) Uani 1 1 d .
O3 O 0.5473(3) 0.9588(3) 0.2452(3) 0.0537(9) Uani 1 1 d .
O2W O 0.6491(16) 1.2049(13) 0.3370(10) 0.296(7) Uani 1 1 d .
O4 O -0.0038(3) 1.2737(3) 0.2524(3) 0.0507(8) Uani 1 1 d .
O5 O 0.1917(3) 1.3045(3) 0.1314(3) 0.0496(8) Uani 1 1 d .

loop_
_atom_site_aniso_label
_atom_site_aniso_U_11
_atom_site_aniso_U_22
_atom_site_aniso_U_33
_atom_site_aniso_U_23
_atom_site_aniso_U_13
_atom_site_aniso_U_12
Cd1 0.0464(2) 0.0331(2) 0.0436(2) -0.00843(14) -0.00809(15) -0.00498(14)
C1 0.056(3) 0.025(2) 0.046(3) -0.004(2) -0.021(2) 0.003(2)
C2 0.040(3) 0.024(2) 0.037(2) -0.0005(19) -0.006(2) -0.0080(19)
C3 0.045(3) 0.034(3) 0.049(3) -0.006(2) -0.006(2) -0.002(2)
C4 0.038(3) 0.051(3) 0.059(3) -0.004(3) -0.004(2) -0.007(2)
C5 0.048(3) 0.047(3) 0.063(3) -0.007(3) -0.016(3) -0.019(2)
C6 0.047(3) 0.037(3) 0.047(3) -0.009(2) -0.012(2) -0.010(2)
C7 0.042(3) 0.019(2) 0.039(2) 0.0032(19) -0.006(2) -0.0108(19)
C8 0.041(3) 0.021(2) 0.044(3) -0.0013(19) -0.009(2) -0.0099(19)
C9 0.044(3) 0.021(2) 0.051(3) -0.006(2) -0.009(2) -0.005(2)
C10 0.052(3) 0.028(3) 0.055(3) -0.002(2) -0.021(2) -0.007(2)
C11 0.045(3) 0.027(3) 0.054(3) 0.005(2) -0.007(2) -0.007(2)
C12 0.048(3) 0.039(3) 0.045(3) -0.007(2) -0.001(2) -0.003(2)
C13 0.050(3) 0.033(3) 0.039(3) 0.001(2) -0.014(2) -0.006(2)
C14 0.044(3) 0.035(3) 0.063(3) 0.005(2) -0.003(2) -0.004(2)
C15 0.045(3) 0.034(3) 0.049(3) -0.012(2) -0.006(2) 0.003(2)
C16 0.059(3) 0.036(3) 0.050(3) 0.001(2) 0.002(3) 0.003(2)
C17 0.066(4) 0.038(3) 0.057(3) -0.001(3) 0.009(3) -0.009(3)
C18 0.046(3) 0.041(3) 0.054(3) -0.011(3) 0.006(2) -0.006(2)
C19 0.043(3) 0.030(3) 0.038(3) -0.011(2) -0.007(2) -0.003(2)
C20 0.041(3) 0.032(3) 0.042(3) -0.005(2) -0.006(2) -0.007(2)
C21 0.042(3) 0.034(3) 0.042(3) -0.013(2) -0.011(2) -0.004(2)
C22 0.052(3) 0.054(3) 0.057(3) 0.002(3) -0.007(3) -0.018(3)
C23 0.064(4) 0.074(4) 0.084(4) 0.005(4) -0.028(3) -0.031(3)
C24 0.086(5) 0.073(4) 0.059(4) 0.003(3) -0.029(3) -0.043(4)
C25 0.083(4) 0.042(3) 0.046(3) 0.006(2) -0.018(3) -0.031(3)
C26 0.113(6) 0.050(4) 0.048(3) -0.009(3) -0.017(3) -0.035(4)
C27 0.102(5) 0.050(4) 0.048(3) -0.018(3) -0.003(3) -0.022(3)
C28 0.082(4) 0.031(3) 0.042(3) -0.003(2) -0.002(3) -0.017(3)
C29 0.072(4) 0.039(3) 0.069(4) -0.017(3) 0.006(3) -0.002(3)
C30 0.058(3) 0.049(4) 0.094(5) -0.028(3) -0.008(3) 0.007(3)
C31 0.056(3) 0.049(3) 0.070(4) -0.021(3) -0.021(3) 0.001(3)
C32 0.058(3) 0.025(2) 0.036(3) -0.001(2) -0.002(2) -0.011(2)
C33 0.063(3) 0.032(3) 0.034(3) 0.005(2) -0.011(2) -0.022(2)
N1 0.051(3) 0.039(2) 0.043(2) -0.0030(19) -0.0112(19) -0.0077(19)
N2 0.052(3) 0.037(2) 0.049(2) -0.0111(19) -0.011(2) -0.0078(19)
O1 0.059(2) 0.0322(19) 0.064(2) 0.0079(16) -0.0218(18) -0.0215(16)
O2 0.0583(10) 0.0635(12) 0.0623(12) -0.0151(9) -0.0179(9) -0.0092(9)
O1W 0.215(8) 0.226(9) 0.114(5) -0.074(6) 0.042(5) -0.131(7)
O3 0.045(2) 0.045(2) 0.058(2) 0.0071(17) -0.0038(16) 0.0023(16)
O2W 0.383(18) 0.304(17) 0.204(11) -0.088(11) 0.012(11) -0.118(14)
O4 0.0395(19) 0.043(2) 0.064(2) -0.0098(17) -0.0085(16) 0.0041(15)
O5 0.054(2) 0.038(2) 0.049(2) -0.0015(16) -0.0043(16) -0.0014(16)

loop_
_atom_type_symbol
_atom_type_description
_atom_type_scat_dispersion_real
_atom_type_scat_dispersion_imag
_atom_type_scat_source
C C 0.0033 0.0016 'International Tables Vol C Tables 4.2.6.8 and 6.1.1.4'
H H 0.0000 0.0000 'International Tables Vol C Tables 4.2.6.8 and 6.1.1.4'
N N 0.0061 0.0033 'International Tables Vol C Tables 4.2.6.8 and 6.1.1.4'
O O 0.0106 0.0060 'International Tables Vol C Tables 4.2.6.8 and 6.1.1.4'
Cd Cd -0.8075 1.2024 'International Tables Vol C Tables 4.2.6.8 and 6.1.1.4'

loop_
_geom_angle_atom_site_label_1
_geom_angle_atom_site_label_2
_geom_angle_atom_site_label_3
_geom_angle
_geom_angle_site_symmetry_1
_geom_angle_site_symmetry_3
O1 Cd1 O4 158.11(12) 2_765 2_675
O1 Cd1 N2 98.38(13) 2_765 .
O4 Cd1 N2 102.80(12) 2_675 .
O1 Cd1 O1 75.59(12) 2_765 .
O4 Cd1 O1 96.26(11) 2_675 .
N2 Cd1 O1 125.34(13) . .
O1 Cd1 N1 91.56(12) 2_765 .
O4 Cd1 N1 90.32(13) 2_675 .
N2 Cd1 N1 70.49(14) . .
O1 Cd1 N1 160.41(12) . .
O1 Cd1 O5 103.96(12) 2_765 2_675
O4 Cd1 O5 54.97(11) 2_675 2_675
N2 Cd1 O5 143.33(14) . 2_675
O1 Cd1 O5 88.60(12) . 2_675
N1 Cd1 O5 80.09(13) . 2_675
O1 Cd1 O2 110.15(12) 2_765 .
O4 Cd1 O2 78.68(12) 2_675 .
N2 Cd1 O2 81.62(13) . .
O1 Cd1 O2 52.62(11) . .
N1 Cd1 O2 146.97(12) . .
O5 Cd1 O2 116.25(12) 2_675 .
O1 Cd1 C21 131.13(13) 2_765 2_675
O4 Cd1 C21 27.83(12) 2_675 2_675
N2 Cd1 C21 124.44(14) . 2_675
O1 Cd1 C21 94.26(12) . 2_675
N1 Cd1 C21 83.00(13) . 2_675
O5 Cd1 C21 27.22(12) 2_675 2_675
O2 Cd1 C21 99.32(13) . 2_675
O2 C1 O1 121.0(4) . .
O2 C1 C2 118.0(4) . .
O1 C1 C2 121.0(4) . .
C3 C2 C7 119.2(4) . .
C3 C2 C1 116.4(4) . .
C7 C2 C1 124.4(4) . .
C4 C3 C2 122.2(4) . .
C4 C3 H3 118.9 . .
C2 C3 H3 118.9 . .
C3 C4 C5 119.0(4) . .
C3 C4 H4 120.5 . .
C5 C4 H4 120.5 . .
C4 C5 C6 120.1(5) . .
C4 C5 H5 119.9 . .
C6 C5 H5 119.9 . .
C5 C6 C7 122.4(4) . .
C5 C6 H6 118.8 . .
C7 C6 H6 118.8 . .
C6 C7 C2 117.0(4) . .
C6 C7 C8 118.4(4) . .
C2 C7 C8 124.5(4) . .
C9 C8 C13 117.0(4) . .
C9 C8 C7 122.8(4) . .
C13 C8 C7 120.0(4) . .
C10 C9 C8 121.8(4) . .
C10 C9 H9 119.1 . .
C8 C9 H9 119.1 . .
C11 C10 C9 120.4(5) . .
C11 C10 H10 119.8 . .
C9 C10 H10 119.8 . .
C10 C11 C12 118.6(4) . .
C10 C11 C14 120.6(5) . .
C12 C11 C14 120.8(4) . .
C11 C12 C13 120.7(4) . .
C11 C12 H12 119.6 . .
C13 C12 H12 119.6 . .
C12 C13 C8 121.4(4) . .
C12 C13 H13 119.3 . .
C8 C13 H13 119.3 . .
O3 C14 C11 108.2(4) . .
O3 C14 H14A 110.1 . .
C11 C14 H14A 110.1 . .
O3 C14 H14B 110.1 . .
C11 C14 H14B 110.1 . .
H14A C14 H14B 108.4 . .
O3 C15 C20 125.1(4) . .
O3 C15 C16 115.1(4) . .
C20 C15 C16 119.9(4) . .
C17 C16 C15 119.9(5) . .
C17 C16 H16 120.0 . .
C15 C16 H16 120.0 . .
C16 C17 C18 120.3(5) . .
C16 C17 H17 119.9 . .
C18 C17 H17 119.9 . .
C19 C18 C17 120.2(5) . .
C19 C18 H18 119.9 . .
C17 C18 H18 119.9 . .
C18 C19 C20 120.1(4) . .
C18 C19 C21 120.1(4) . .
C20 C19 C21 119.7(4) . .
C15 C20 C19 119.5(4) . .
C15 C20 H20 120.2 . .
C19 C20 H20 120.2 . .
O5 C21 O4 122.0(4) . .
O5 C21 C19 120.5(4) . .
O4 C21 C19 117.5(4) . .
O5 C21 Cd1 63.1(2) . 2_675
O4 C21 Cd1 59.2(2) . 2_675
C19 C21 Cd1 172.2(3) . 2_675
N1 C22 C23 122.9(5) . .
N1 C22 H22 118.6 . .
C23 C22 H22 118.6 . .
C24 C23 C22 119.7(6) . .
C24 C23 H23 120.2 . .
C22 C23 H23 120.2 . .
C23 C24 C25 119.4(5) . .
C23 C24 H24 120.3 . .
C25 C24 H24 120.3 . .
C24 C25 C33 117.8(5) . .
C24 C25 C26 123.3(5) . .
C33 C25 C26 118.9(5) . .
C27 C26 C25 121.0(5) . .
C27 C26 H26 119.5 . .
C25 C26 H26 119.5 . .
C26 C27 C28 122.6(5) . .
C26 C27 H27 118.7 . .
C28 C27 H27 118.7 . .
C29 C28 C32 117.7(5) . .
C29 C28 C27 123.8(5) . .
C32 C28 C27 118.4(5) . .
C30 C29 C28 120.0(5) . .
C30 C29 H29 120.0 . .
C28 C29 H29 120.0 . .
C29 C30 C31 119.0(5) . .
C29 C30 H30 120.5 . .
C31 C30 H30 120.5 . .
N2 C31 C30 122.6(5) . .
N2 C31 H31 118.7 . .
C30 C31 H31 118.7 . .
N2 C32 C28 121.4(5) . .
N2 C32 C33 118.9(4) . .
C28 C32 C33 119.8(5) . .
N1 C33 C25 122.4(5) . .
N1 C33 C32 118.3(4) . .
C25 C33 C32 119.3(5) . .
C22 N1 C33 117.9(4) . .
C22 N1 Cd1 127.2(3) . .
C33 N1 Cd1 114.8(3) . .
C31 N2 C32 119.3(4) . .
C31 N2 Cd1 123.3(3) . .
C32 N2 Cd1 117.4(3) . .
C1 O1 Cd1 132.4(3) . 2_765
C1 O1 Cd1 95.3(3) . .
Cd1 O1 Cd1 104.41(12) 2_765 .
C1 O2 Cd1 89.9(3) . .
C15 O3 C14 118.9(4) . .
C21 O4 Cd1 93.0(3) . 2_675
C21 O5 Cd1 89.7(3) . 2_675

loop_
_geom_bond_atom_site_label_1
_geom_bond_atom_site_label_2
_geom_bond_distance
_geom_bond_site_symmetry_2
Cd1 O1 2.282(3) 2_765
Cd1 O4 2.325(3) 2_675
Cd1 N2 2.332(4) .
Cd1 O1 2.400(3) .
Cd1 N1 2.402(4) .
Cd1 O5 2.411(3) 2_675
Cd1 O2 2.521(3) .
Cd1 C21 2.703(5) 2_675
C1 O2 1.250(5) .
C1 O1 1.260(6) .
C1 C2 1.491(6) .
C2 C3 1.397(6) .
C2 C7 1.415(6) .
C3 C4 1.369(7) .
C3 H3 0.9300 .
C4 C5 1.373(7) .
C4 H4 0.9300 .
C5 C6 1.380(7) .
C5 H5 0.9300 .
C6 C7 1.397(6) .
C6 H6 0.9300 .
C7 C8 1.489(6) .
C8 C9 1.384(6) .
C8 C13 1.387(6) .
C9 C10 1.381(6) .
C9 H9 0.9300 .
C10 C11 1.377(6) .
C10 H10 0.9300 .
C11 C12 1.378(7) .
C11 C14 1.509(6) .
C12 C13 1.380(6) .
C12 H12 0.9300 .
C13 H13 0.9300 .
C14 O3 1.428(5) .
C14 H14A 0.9700 .
C14 H14B 0.9700 .
C15 O3 1.371(5) .
C15 C20 1.382(6) .
C15 C16 1.385(7) .
C16 C17 1.372(7) .
C16 H16 0.9300 .
C17 C18 1.381(7) .
C17 H17 0.9300 .
C18 C19 1.365(6) .
C18 H18 0.9300 .
C19 C20 1.395(6) .
C19 C21 1.511(6) .
C20 H20 0.9300 .
C21 O5 1.237(5) .
C21 O4 1.264(5) .
C21 Cd1 2.703(5) 2_675
C22 N1 1.329(6) .
C22 C23 1.378(8) .
C22 H22 0.9300 .
C23 C24 1.362(8) .
C23 H23 0.9300 .
C24 C25 1.388(8) .
C24 H24 0.9300 .
C25 C33 1.404(7) .
C25 C26 1.449(8) .
C26 C27 1.324(8) .
C26 H26 0.9300 .
C27 C28 1.423(8) .
C27 H27 0.9300 .
C28 C29 1.389(8) .
C28 C32 1.414(6) .
C29 C30 1.356(8) .
C29 H29 0.9300 .
C30 C31 1.385(7) .
C30 H30 0.9300 .
C31 N2 1.327(6) .
C31 H31 0.9300 .
C32 N2 1.338(6) .
C32 C33 1.447(7) .
C33 N1 1.350(6) .
O1 Cd1 2.282(3) 2_765
O1W O2W 1.289(13) 2_776
O2W O1W 1.289(13) 2_776
O4 Cd1 2.325(3) 2_675
O5 Cd1 2.411(3) 2_675

loop_
_geom_torsion_atom_site_label_1
_geom_torsion_atom_site_label_2
_geom_torsion_atom_site_label_3
_geom_torsion_atom_site_label_4
_geom_torsion
_geom_torsion_site_symmetry_1
_geom_torsion_site_symmetry_4
O2 C1 C2 C3 -38.0(6) . .
O1 C1 C2 C3 140.6(4) . .
O2 C1 C2 C7 143.9(4) . .
O1 C1 C2 C7 -37.6(6) . .
C7 C2 C3 C4 2.8(7) . .
C1 C2 C3 C4 -175.5(4) . .
C2 C3 C4 C5 -1.2(7) . .
C3 C4 C5 C6 -1.0(7) . .
C4 C5 C6 C7 1.7(7) . .
C5 C6 C7 C2 -0.1(6) . .
C5 C6 C7 C8 -176.2(4) . .
C3 C2 C7 C6 -2.1(6) . .
C1 C2 C7 C6 176.0(4) . .
C3 C2 C7 C8 173.8(4) . .
C1 C2 C7 C8 -8.1(6) . .
C6 C7 C8 C9 137.1(4) . .
C2 C7 C8 C9 -38.7(6) . .
C6 C7 C8 C13 -37.2(6) . .
C2 C7 C8 C13 147.1(4) . .
C13 C8 C9 C10 -1.2(6) . .
C7 C8 C9 C10 -175.6(4) . .
C8 C9 C10 C11 1.6(7) . .
C9 C10 C11 C12 -1.0(7) . .
C9 C10 C11 C14 177.2(4) . .
C10 C11 C12 C13 0.1(7) . .
C14 C11 C12 C13 -178.1(4) . .
C11 C12 C13 C8 0.3(7) . .
C9 C8 C13 C12 0.2(6) . .
C7 C8 C13 C12 174.8(4) . .
C10 C11 C14 O3 131.9(4) . .
C12 C11 C14 O3 -49.9(6) . .
O3 C15 C16 C17 -176.8(5) . .
C20 C15 C16 C17 3.6(8) . .
C15 C16 C17 C18 -2.9(8) . .
C16 C17 C18 C19 0.3(8) . .
C17 C18 C19 C20 1.5(7) . .
C17 C18 C19 C21 -174.2(4) . .
O3 C15 C20 C19 178.7(4) . .
C16 C15 C20 C19 -1.7(7) . .
C18 C19 C20 C15 -0.8(7) . .
C21 C19 C20 C15 174.9(4) . .
C18 C19 C21 O5 -177.9(4) . .
C20 C19 C21 O5 6.4(7) . .
C18 C19 C21 O4 3.7(6) . .
C20 C19 C21 O4 -172.0(4) . .
C18 C19 C21 Cd1 67(3) . 2_675
C20 C19 C21 Cd1 -109(2) . 2_675
N1 C22 C23 C24 0.1(9) . .
C22 C23 C24 C25 0.0(9) . .
C23 C24 C25 C33 -0.1(8) . .
C23 C24 C25 C26 -179.2(5) . .
C24 C25 C26 C27 -179.8(5) . .
C33 C25 C26 C27 1.0(8) . .
C25 C26 C27 C28 -0.9(9) . .
C26 C27 C28 C29 -179.2(5) . .
C26 C27 C28 C32 -0.1(8) . .
C32 C28 C29 C30 1.4(8) . .
C27 C28 C29 C30 -179.5(5) . .
C28 C29 C30 C31 -1.6(9) . .
C29 C30 C31 N2 0.2(9) . .
C29 C28 C32 N2 0.3(7) . .
C27 C28 C32 N2 -178.9(5) . .
C29 C28 C32 C33 -179.9(4) . .
C27 C28 C32 C33 0.9(7) . .
C24 C25 C33 N1 0.0(7) . .
C26 C25 C33 N1 179.3(4) . .
C24 C25 C33 C32 -179.4(4) . .
C26 C25 C33 C32 -0.2(7) . .
N2 C32 C33 N1 -0.4(6) . .
C28 C32 C33 N1 179.7(4) . .
N2 C32 C33 C25 179.1(4) . .
C28 C32 C33 C25 -0.8(6) . .
C23 C22 N1 C33 -0.1(7) . .
C23 C22 N1 Cd1 176.1(4) . .
C25 C33 N1 C22 0.1(7) . .
C32 C33 N1 C22 179.5(4) . .
C25 C33 N1 Cd1 -176.6(3) . .
C32 C33 N1 Cd1 2.8(5) . .
O1 Cd1 N1 C22 82.5(4) 2_765 .
O4 Cd1 N1 C22 -75.7(4) 2_675 .
N2 Cd1 N1 C22 -179.2(4) . .
O1 Cd1 N1 C22 34.2(6) . .
O5 Cd1 N1 C22 -21.4(4) 2_675 .
O2 Cd1 N1 C22 -145.1(4) . .
C21 Cd1 N1 C22 -48.8(4) 2_675 .
O1 Cd1 N1 C33 -101.2(3) 2_765 .
O4 Cd1 N1 C33 100.6(3) 2_675 .
N2 Cd1 N1 C33 -2.9(3) . .
O1 Cd1 N1 C33 -149.5(3) . .
O5 Cd1 N1 C33 154.9(3) 2_675 .
O2 Cd1 N1 C33 31.2(4) . .
C21 Cd1 N1 C33 127.5(3) 2_675 .
C30 C31 N2 C32 1.5(8) . .
C30 C31 N2 Cd1 -177.6(4) . .
C28 C32 N2 C31 -1.7(7) . .
C33 C32 N2 C31 178.5(4) . .
C28 C32 N2 Cd1 177.5(3) . .
C33 C32 N2 Cd1 -2.3(5) . .
O1 Cd1 N2 C31 -89.5(4) 2_765 .
O4 Cd1 N2 C31 96.1(4) 2_675 .
O1 Cd1 N2 C31 -11.2(4) . .
N1 Cd1 N2 C31 -178.1(4) . .
O5 Cd1 N2 C31 143.2(4) 2_675 .
O2 Cd1 N2 C31 19.8(4) . .
C21 Cd1 N2 C31 115.4(4) 2_675 .
O1 Cd1 N2 C32 91.4(3) 2_765 .
O4 Cd1 N2 C32 -83.0(3) 2_675 .
O1 Cd1 N2 C32 169.6(3) . .
N1 Cd1 N2 C32 2.7(3) . .
O5 Cd1 N2 C32 -35.9(4) 2_675 .
O2 Cd1 N2 C32 -159.3(3) . .
C21 Cd1 N2 C32 -63.7(4) 2_675 .
O2 C1 O1 Cd1 103.4(5) . 2_765
C2 C1 O1 Cd1 -75.1(5) . 2_765
O2 C1 O1 Cd1 -11.6(5) . .
C2 C1 O1 Cd1 169.9(4) . .
O1 Cd1 O1 C1 136.3(3) 2_765 .
O4 Cd1 O1 C1 -64.4(3) 2_675 .
N2 Cd1 O1 C1 46.1(3) . .
N1 Cd1 O1 C1 -173.4(3) . .
O5 Cd1 O1 C1 -118.9(3) 2_675 .
O2 Cd1 O1 C1 6.2(2) . .
C21 Cd1 O1 C1 -92.3(3) 2_675 .
O1 Cd1 O1 Cd1 0.0 2_765 2_765
O4 Cd1 O1 Cd1 159.32(13) 2_675 2_765
N2 Cd1 O1 Cd1 -90.13(17) . 2_765
N1 Cd1 O1 Cd1 50.4(4) . 2_765
O5 Cd1 O1 Cd1 104.80(14) 2_675 2_765
O2 Cd1 O1 Cd1 -130.08(19) . 2_765
C21 Cd1 O1 Cd1 131.44(15) 2_675 2_765
O1 C1 O2 Cd1 11.0(4) . .
C2 C1 O2 Cd1 -170.5(3) . .
O1 Cd1 O2 C1 -58.3(3) 2_765 .
O4 Cd1 O2 C1 100.8(3) 2_675 .
N2 Cd1 O2 C1 -154.2(3) . .
O1 Cd1 O2 C1 -6.2(2) . .
N1 Cd1 O2 C1 173.5(3) . .
O5 Cd1 O2 C1 59.5(3) 2_675 .
C21 Cd1 O2 C1 82.0(3) 2_675 .
C20 C15 O3 C14 -10.7(7) . .
C16 C15 O3 C14 169.7(5) . .
C11 C14 O3 C15 -174.5(4) . .
O5 C21 O4 Cd1 -6.4(5) . 2_675
C19 C21 O4 Cd1 171.9(3) . 2_675
O4 C21 O5 Cd1 6.2(4) . 2_675
C19 C21 O5 Cd1 -172.1(4) . 2_675
